data_1502300
loop_
_publ_author_name
'Williams, David E.'
'Dalisay, Doralyn S.'
'Patrick, Brian O.'
'Matainaho, Teatulohi'
'Andrusiak, Kerry'
'Deshpande, Raamesh'
'Myers, Chad L.'
'Piotrowski, Jeff S.'
'Boone, Charles'
'Yoshida, Minoru'
'Andersen, Raymond J.'

_publ_section_title
;
 Padanamides A and B, highly modified linear tetrapeptides produced in
 culture by a Streptomyces sp. isolated from a marine sediment.
;
_journal_issue 15
_journal_name_full 'Organic letters'
_journal_page_first 3936
_journal_page_last 3939
_journal_paper_doi 10.1021/ol2014494
_journal_volume 13
_journal_year 2011
_chemical_absolute_configuration ad
_chemical_formula_sum 'C16 H21.5 N6.5 O7'
_chemical_formula_weight 416.90
_chemical_name_systematic
; 
 ? 
;
_space_group_IT_number 5
_symmetry_cell_setting monoclinic
_symmetry_space_group_name_Hall 'C 2y'
_symmetry_space_group_name_H-M 'C 1 2 1'
_atom_sites_solution_hydrogens geom
_atom_sites_solution_primary direct
_atom_sites_solution_secondary difmap
_audit_creation_method SHELXL-97
_cell_angle_alpha 90.00
_cell_angle_beta 107.258(3)
_cell_angle_gamma 90.00
_cell_formula_units_Z 16
_cell_length_a 53.785(3)
_cell_length_b 8.0590(4)
_cell_length_c 18.4575(9)
_cell_measurement_reflns_used 9759
_cell_measurement_temperature 90.0(1)
_cell_measurement_theta_max 67.95
_cell_measurement_theta_min 3.61
_cell_volume 7640.3(7)
_computing_structure_refinement 'SHELXL-97 (Sheldrick, 2008)'
_computing_structure_solution 'SHELXS-97 (Sheldrick, 2008)'
_diffrn_ambient_temperature 90.0(1)
_diffrn_measured_fraction_theta_full 0.974
_diffrn_measured_fraction_theta_max 0.975
_diffrn_measurement_device_type 'Bruker APEX DUO'
_diffrn_measurement_method 'area detector'
_diffrn_radiation_monochromator graphite
_diffrn_radiation_source 'fine-focus sealed tube'
_diffrn_radiation_type CuK\a
_diffrn_radiation_wavelength 1.54178
_diffrn_reflns_av_R_equivalents 0.057
_diffrn_reflns_av_sigmaI/netI 0.0820
_diffrn_reflns_limit_h_max 63
_diffrn_reflns_limit_h_min -63
_diffrn_reflns_limit_k_max 9
_diffrn_reflns_limit_k_min -9
_diffrn_reflns_limit_l_max 22
_diffrn_reflns_limit_l_min -21
_diffrn_reflns_number 61421
_diffrn_reflns_theta_full 67.94
_diffrn_reflns_theta_max 67.94
_diffrn_reflns_theta_min 1.72
_exptl_absorpt_coefficient_mu 0.985
_exptl_absorpt_correction_T_max 0.943
_exptl_absorpt_correction_T_min 0.867
_exptl_absorpt_correction_type multi-scan
_exptl_crystal_colour yellow
_exptl_crystal_density_diffrn 1.450
_exptl_crystal_density_method 'not measured'
_exptl_crystal_description needle
_exptl_crystal_F_000 3504
_exptl_crystal_size_max 0.12
_exptl_crystal_size_mid 0.06
_exptl_crystal_size_min 0.06
_refine_diff_density_max 0.294
_refine_diff_density_min -0.222
_refine_diff_density_rms 0.049
_refine_ls_abs_structure_details 'Flack H D (1983), Acta Cryst. A39, 876-881'
_refine_ls_abs_structure_Flack 0.00(8)
_refine_ls_extinction_method none
_refine_ls_goodness_of_fit_ref 1.015
_refine_ls_hydrogen_treatment mixed
_refine_ls_matrix_type full
_refine_ls_number_parameters 1137
_refine_ls_number_reflns 61421
_refine_ls_number_restraints 1
_refine_ls_restrained_S_all 1.015
_refine_ls_R_factor_all 0.0654
_refine_ls_R_factor_gt 0.0533
_refine_ls_shift/su_max 0.008
_refine_ls_shift/su_mean 0.000
_refine_ls_structure_factor_coef Fsqd
_refine_ls_weighting_details 'calc w=1/[\s^2^(Fo^2^)+(0.0459P)^2^+4.4144P] where P=(Fo^2^+2Fc^2^)/3'
_refine_ls_weighting_scheme calc
_refine_ls_wR_factor_gt 0.1225
_refine_ls_wR_factor_ref 0.1305
_reflns_number_gt 53108
_reflns_number_total 61421
_reflns_threshold_expression >2sigma(I)
_cod_data_source_file ol2014494_si_003.cif
_cod_data_source_block hklf5
_cod_original_sg_symbol_H-M 'C 2'
_cod_original_formula_sum 'C16 H21.50 N6.50 O7'
_cod_database_code 1502300

loop_
_symmetry_equiv_pos_as_xyz
'x, y, z'
'-x, y, -z'
'x+1/2, y+1/2, z'
'-x+1/2, y+1/2, -z'

loop_
_atom_site_label
_atom_site_type_symbol
_atom_site_fract_x
_atom_site_fract_y
_atom_site_fract_z
_atom_site_U_iso_or_equiv
_atom_site_adp_type
_atom_site_occupancy
_atom_site_symmetry_multiplicity
_atom_site_calc_flag
_atom_site_refinement_flags
H1C H 0.8112(4) 0.385(3) 0.1559(11) 0.019(5) Uiso 1 1 d .
H1B H 0.8199(4) 0.348(3) 0.6073(12) 0.027(5) Uiso 1 1 d .
H5NB H 0.7120(4) 0.145(3) 0.3325(14) 0.033 Uiso 1 1 d .
H5NC H 0.6860(4) 0.620(3) -0.0341(12) 0.026(6) Uiso 1 1 d .
H5N H 0.4368(4) 0.173(3) 0.2925(11) 0.012(5) Uiso 1 1 d .
H5ND H 0.5916(4) 0.613(3) 0.0678(12) 0.016(5) Uiso 1 1 d .
H1D H 0.4676(4) 0.344(3) -0.1063(14) 0.044(7) Uiso 1 1 d .
H1N H 0.5529(5) 0.450(3) 0.5341(14) 0.043(7) Uiso 1 1 d .
H6G H 0.6833(3) 0.622(3) 0.2901(10) 0.009(5) Uiso 1 1 d .
H6F H 0.6581(4) 0.522(2) 0.2396(11) 0.012(5) Uiso 1 1 d .
H6K H 0.6396(4) 0.224(3) 0.1784(12) 0.019(5) Uiso 1 1 d .
H6D H 0.3824(4) 0.558(2) 0.1871(10) 0.009(4) Uiso 1 1 d .
H6I H 0.6370(4) 0.235(3) -0.1498(13) 0.026(6) Uiso 1 1 d .
H6L H 0.6162(5) 0.136(3) 0.1271(13) 0.035(7) Uiso 1 1 d .
H6H H 0.6616(4) 0.144(3) -0.0965(12) 0.029(6) Uiso 1 1 d .
H6E H 0.4078(4) 0.664(3) 0.2308(13) 0.036(6) Uiso 1 1 d .
C1" C 0.41056(4) 0.4119(3) 0.23589(10) 0.0203(4) Uani 1 1 d .
C1' C 0.47126(3) 0.2084(2) 0.35028(10) 0.0191(4) Uani 1 1 d .
C1 C 0.60007(3) 0.4314(3) 0.57157(11) 0.0213(4) Uani 1 1 d .
C2" C 0.44000(3) 0.4177(2) 0.27695(10) 0.0205(4) Uani 1 1 d .
H2" H 0.4437 0.5008 0.3191 0.025 Uiso 1 1 calc R
C2' C 0.47851(4) 0.0412(2) 0.37103(11) 0.0213(4) Uani 1 1 d .
C2 C 0.58095(3) 0.4446(3) 0.49375(11) 0.0234(4) Uani 1 1 d .
H2 H 0.5865 0.3722 0.4573 0.028 Uiso 1 1 calc R
C3' C 0.50403(4) 0.0034(3) 0.41332(11) 0.0221(4) Uani 1 1 d .
H3' H 0.5085 -0.1078 0.4289 0.027 Uiso 1 1 calc R
C3 C 0.57960(4) 0.6264(3) 0.46807(11) 0.0246(4) Uani 1 1 d .
H3A H 0.5783 0.6994 0.5100 0.030 Uiso 1 1 calc R
H3B H 0.5957 0.6555 0.4556 0.030 Uiso 1 1 calc R
C3" C 0.45388(3) 0.4682(3) 0.21944(11) 0.0263(5) Uani 1 1 d .
H3"1 H 0.4727 0.4675 0.2438 0.039 Uiso 1 1 calc R
H3"2 H 0.4483 0.5800 0.2005 0.039 Uiso 1 1 calc R
H3"3 H 0.4495 0.3897 0.1770 0.039 Uiso 1 1 calc R
C4' C 0.52253(3) 0.1235(3) 0.43247(10) 0.0196(4) Uani 1 1 d .
C4 C 0.55619(4) 0.6554(3) 0.39883(11) 0.0246(5) Uani 1 1 d .
H4A H 0.5593 0.6017 0.3541 0.030 Uiso 1 1 calc R
H4B H 0.5541 0.7759 0.3886 0.030 Uiso 1 1 calc R
C5 C 0.53127(4) 0.5859(2) 0.41043(11) 0.0230(4) Uani 1 1 d .
H5A H 0.5265 0.6502 0.4501 0.028 Uiso 1 1 calc R
H5B H 0.5168 0.5945 0.3627 0.028 Uiso 1 1 calc R
C5' C 0.51666(4) 0.2935(3) 0.41537(10) 0.0195(4) Uani 1 1 d .
C6' C 0.49070(3) 0.3302(2) 0.37761(10) 0.0188(4) Uani 1 1 d .
H6' H 0.4858 0.4436 0.3698 0.023 Uiso 1 1 calc R
C6 C 0.63990(4) 0.3329(3) 0.65010(11) 0.0282(5) Uani 1 1 d .
H6A H 0.6464 0.4453 0.6650 0.042 Uiso 1 1 calc R
H6B H 0.6544 0.2611 0.6484 0.042 Uiso 1 1 calc R
H6C H 0.6318 0.2890 0.6872 0.042 Uiso 1 1 calc R
N1 N 0.55580(3) 0.3866(2) 0.50158(9) 0.0213(4) Uani 1 1 d .
N2 N 0.53559(3) 0.4127(2) 0.43334(9) 0.0218(4) Uani 1 1 d .
N3 N 0.54931(3) 0.0624(2) 0.46370(9) 0.0229(4) Uani 1 1 d .
N4 N 0.46122(3) -0.0971(2) 0.34844(9) 0.0227(4) Uani 1 1 d .
N5 N 0.44731(3) 0.2527(2) 0.30785(9) 0.0205(4) Uani 1 1 d .
N6 N 0.39955(3) 0.5576(2) 0.21369(10) 0.0248(4) Uani 1 1 d .
O1 O 0.59672(3) 0.5004(2) 0.62538(8) 0.0359(4) Uani 1 1 d .
O2 O 0.62077(2) 0.33792(17) 0.57568(7) 0.0252(3) Uani 1 1 d .
O3 O 0.55363(3) -0.03305(18) 0.51835(7) 0.0273(3) Uani 1 1 d .
O4 O 0.56537(2) 0.09843(17) 0.43107(8) 0.0251(3) Uani 1 1 d .
O5 O 0.46939(3) -0.23725(18) 0.37090(9) 0.0334(4) Uani 1 1 d .
O6 O 0.43866(2) -0.07405(17) 0.30784(7) 0.0255(3) Uani 1 1 d .
O7 O 0.39936(2) 0.27710(18) 0.22114(8) 0.0255(3) Uani 1 1 d .
C1'B C 0.74543(3) 0.1631(2) 0.39528(10) 0.0154(4) Uani 1 1 d .
C1B C 0.86863(3) 0.3420(2) 0.66063(10) 0.0191(4) Uani 1 1 d .
C1"B C 0.68552(3) 0.3773(3) 0.28298(9) 0.0183(4) Uani 1 1 d .
C2'B C 0.75155(4) -0.0077(2) 0.41305(10) 0.0173(4) Uani 1 1 d .
C2"B C 0.71488(3) 0.3809(2) 0.32499(10) 0.0176(4) Uani 1 1 d .
H2"B H 0.7184 0.4593 0.3689 0.021 Uiso 1 1 calc R
C2B C 0.85334(3) 0.3664(2) 0.57853(10) 0.0167(4) Uani 1 1 d .
H2B H 0.8613 0.2981 0.5459 0.020 Uiso 1 1 calc R
C3'B C 0.77633(3) -0.0537(2) 0.45690(10) 0.0175(4) Uani 1 1 d .
H3'B H 0.7801 -0.1674 0.4689 0.021 Uiso 1 1 calc R
C3"B C 0.72907(3) 0.4395(2) 0.26878(10) 0.0198(4) Uani 1 1 d .
H3"4 H 0.7479 0.4399 0.2938 0.030 Uiso 1 1 calc R
H3"5 H 0.7233 0.5518 0.2514 0.030 Uiso 1 1 calc R
H3"6 H 0.7251 0.3640 0.2252 0.030 Uiso 1 1 calc R
C3B C 0.85402(3) 0.5504(2) 0.55735(11) 0.0194(4) Uani 1 1 d .
H3B1 H 0.8497 0.6199 0.5961 0.023 Uiso 1 1 calc R
H3B2 H 0.8718 0.5801 0.5566 0.023 Uiso 1 1 calc R
C4B C 0.83474(3) 0.5851(2) 0.47998(11) 0.0206(4) Uani 1 1 d .
H4B1 H 0.8405 0.5286 0.4402 0.025 Uiso 1 1 calc R
H4B2 H 0.8341 0.7059 0.4698 0.025 Uiso 1 1 calc R
C4'B C 0.79529(3) 0.0624(2) 0.48286(10) 0.0164(4) Uani 1 1 d .
C5'B C 0.79026(3) 0.2352(2) 0.46925(10) 0.0156(4) Uani 1 1 d .
C5B C 0.80766(3) 0.5235(2) 0.47737(11) 0.0184(4) Uani 1 1 d .
H5B1 H 0.8010 0.5872 0.5136 0.022 Uiso 1 1 calc R
H5B2 H 0.7955 0.5387 0.4258 0.022 Uiso 1 1 calc R
C6'B C 0.76519(3) 0.2794(2) 0.42694(10) 0.0170(4) Uani 1 1 d .
H6'B H 0.7612 0.3940 0.4190 0.020 Uiso 1 1 calc R
C6B C 0.91049(4) 0.3251(3) 0.74742(12) 0.0363(5) Uani 1 1 d .
H6B1 H 0.9086 0.4286 0.7732 0.054 Uiso 1 1 calc R
H6B2 H 0.9287 0.3114 0.7485 0.054 Uiso 1 1 calc R
H6B3 H 0.9052 0.2313 0.7734 0.054 Uiso 1 1 calc R
N1B N 0.82680(3) 0.30758(19) 0.56972(9) 0.0168(3) Uani 1 1 d .
N2B N 0.80960(3) 0.34695(19) 0.49771(8) 0.0177(3) Uani 1 1 d .
N3B N 0.82159(3) -0.00179(19) 0.51805(9) 0.0174(3) Uani 1 1 d .
N4B N 0.73369(3) -0.1402(2) 0.38589(8) 0.0182(3) Uani 1 1 d .
N5B N 0.72181(3) 0.2128(2) 0.35223(9) 0.0183(4) Uani 1 1 d .
N6B N 0.67428(3) 0.5253(2) 0.26943(10) 0.0229(4) Uani 1 1 d .
O1B O 0.85915(2) 0.33854(18) 0.71198(7) 0.0279(3) Uani 1 1 d .
O2B O 0.89407(2) 0.33120(18) 0.66919(7) 0.0263(3) Uani 1 1 d .
O3B O 0.82467(2) -0.10065(16) 0.57019(7) 0.0225(3) Uani 1 1 d .
O4B O 0.83877(2) 0.03906(16) 0.48965(7) 0.0223(3) Uani 1 1 d .
O5B O 0.74116(3) -0.28449(17) 0.40152(8) 0.0249(3) Uani 1 1 d .
O6B O 0.71088(2) -0.10947(17) 0.34712(7) 0.0213(3) Uani 1 1 d .
O7B O 0.67459(2) 0.24563(17) 0.26056(8) 0.0232(3) Uani 1 1 d .
C1C C 0.84842(3) 0.4026(2) 0.27417(10) 0.0194(4) Uani 1 1 d .
C1'C C 0.76167(3) 0.5085(2) 0.13012(10) 0.0157(4) Uani 1 1 d .
C1"C C 0.66187(3) 0.3814(3) -0.08662(10) 0.0183(4) Uani 1 1 d .
C2'C C 0.76832(3) 0.6798(2) 0.13994(10) 0.0165(4) Uani 1 1 d .
C2"C C 0.68631(3) 0.3744(3) -0.01827(10) 0.0196(4) Uani 1 1 d .
H2"C H 0.6992 0.2955 -0.0285 0.023 Uiso 1 1 calc R
C2C C 0.81991(3) 0.3745(2) 0.26464(10) 0.0179(4) Uani 1 1 d .
H2C H 0.8147 0.4427 0.3031 0.022 Uiso 1 1 calc R
C3C C 0.81500(3) 0.1907(2) 0.27778(10) 0.0193(4) Uani 1 1 d .
H3C1 H 0.8233 0.1203 0.2476 0.023 Uiso 1 1 calc R
H3C2 H 0.8229 0.1629 0.3320 0.023 Uiso 1 1 calc R
C3'C C 0.75249(3) 0.7981(2) 0.09769(10) 0.0163(4) Uani 1 1 d .
H3'C H 0.7579 0.9108 0.1030 0.020 Uiso 1 1 calc R
C3"C C 0.67864(4) 0.3173(3) 0.05141(11) 0.0251(4) Uani 1 1 d .
H3"7 H 0.6941 0.3158 0.0959 0.038 Uiso 1 1 calc R
H3"8 H 0.6712 0.2055 0.0425 0.038 Uiso 1 1 calc R
H3"9 H 0.6657 0.3941 0.0604 0.038 Uiso 1 1 calc R
C4C C 0.78588(3) 0.1559(2) 0.25471(10) 0.0191(4) Uani 1 1 d .
H4C1 H 0.7780 0.2133 0.2900 0.023 Uiso 1 1 calc R
H4C2 H 0.7829 0.0353 0.2580 0.023 Uiso 1 1 calc R
C4'C C 0.72853(3) 0.7570(2) 0.04682(10) 0.0165(4) Uani 1 1 d .
C5'C C 0.72008(3) 0.5878(2) 0.03791(10) 0.0155(4) Uani 1 1 d .
C5C C 0.77283(3) 0.2154(2) 0.17403(10) 0.0177(4) Uani 1 1 d .
H5C1 H 0.7794 0.1515 0.1378 0.021 Uiso 1 1 calc R
H5C2 H 0.7538 0.1992 0.1608 0.021 Uiso 1 1 calc R
C6C C 0.88995(3) 0.4312(3) 0.36411(12) 0.0306(5) Uani 1 1 d .
H6C1 H 0.8979 0.3251 0.3571 0.046 Uiso 1 1 calc R
H6C2 H 0.8973 0.4682 0.4167 0.046 Uiso 1 1 calc R
H6C3 H 0.8936 0.5143 0.3299 0.046 Uiso 1 1 calc R
C6'C C 0.73796(3) 0.4677(2) 0.07942(10) 0.0157(4) Uani 1 1 d .
H6'C H 0.7334 0.3538 0.0719 0.019 Uiso 1 1 calc R
N1C N 0.80568(3) 0.43389(19) 0.18894(9) 0.0161(3) Uani 1 1 d .
N2C N 0.77882(3) 0.39148(19) 0.17012(8) 0.0179(3) Uani 1 1 d .
N3C N 0.78991(3) 0.73911(19) 0.20222(9) 0.0182(3) Uani 1 1 d .
N4C N 0.71280(3) 0.8919(2) 0.01002(8) 0.0177(3) Uani 1 1 d .
N5C N 0.69692(3) 0.5421(2) -0.00884(9) 0.0183(4) Uani 1 1 d .
N6C N 0.65234(3) 0.2365(2) -0.11594(10) 0.0230(4) Uani 1 1 d .
O1C O 0.85766(2) 0.41311(19) 0.22233(8) 0.0310(3) Uani 1 1 d .
O2C O 0.86189(2) 0.41032(18) 0.34711(7) 0.0259(3) Uani 1 1 d .
O3C O 0.79103(2) 0.69678(16) 0.26721(7) 0.0233(3) Uani 1 1 d .
O4C O 0.80506(2) 0.84001(17) 0.18757(8) 0.0250(3) Uani 1 1 d .
O5C O 0.72203(2) 1.03402(16) 0.01841(7) 0.0216(3) Uani 1 1 d .
O6C O 0.68987(2) 0.86591(17) -0.03054(7) 0.0214(3) Uani 1 1 d .
O7C O 0.65172(3) 0.51536(18) -0.10854(8) 0.0277(3) Uani 1 1 d .
C1'D C 0.51569(4) 0.4927(2) -0.08709(10) 0.0189(4) Uani 1 1 d .
C1"D C 0.61776(3) 0.3764(3) 0.11282(10) 0.0226(4) Uani 1 1 d .
C1D C 0.43005(4) 0.3632(3) -0.23328(10) 0.0230(4) Uani 1 1 d .
C2'D C 0.50770(3) 0.6626(2) -0.09395(10) 0.0191(4) Uani 1 1 d .
C2D C 0.45884(3) 0.3400(2) -0.22226(10) 0.0204(4) Uani 1 1 d .
H2D H 0.4640 0.4057 -0.2614 0.025 Uiso 1 1 calc R
C2"D C 0.59352(3) 0.3788(3) 0.04394(10) 0.0233(4) Uani 1 1 d .
H2"D H 0.5809 0.2928 0.0498 0.028 Uiso 1 1 calc R
C3'D C 0.52295(4) 0.7833(3) -0.05108(10) 0.0205(4) Uani 1 1 d .
H3'D H 0.5165 0.8934 -0.0536 0.025 Uiso 1 1 calc R
C3"D C 0.60171(4) 0.3432(3) -0.02721(11) 0.0339(5) Uani 1 1 d .
H3"X H 0.5864 0.3482 -0.0721 0.051 Uiso 1 1 calc R
H3"Y H 0.6095 0.2324 -0.0233 0.051 Uiso 1 1 calc R
H3"Z H 0.6145 0.4262 -0.0318 0.051 Uiso 1 1 calc R
C3D C 0.46448(4) 0.1560(2) -0.23081(11) 0.0236(4) Uani 1 1 d .
H3D1 H 0.4565 0.0884 -0.1989 0.028 Uiso 1 1 calc R
H3D2 H 0.4568 0.1215 -0.2843 0.028 Uiso 1 1 calc R
C4D C 0.49387(3) 0.1268(3) -0.20672(11) 0.0227(4) Uani 1 1 d .
H4D1 H 0.4974 0.0063 -0.2066 0.027 Uiso 1 1 calc R
H4D2 H 0.5014 0.1803 -0.2436 0.027 Uiso 1 1 calc R
C4'D C 0.54780(4) 0.7486(2) -0.00381(11) 0.0209(4) Uani 1 1 d .
C5'D C 0.55764(3) 0.5834(2) 0.00090(10) 0.0184(4) Uani 1 1 d .
C5D C 0.50657(4) 0.1978(2) -0.12791(11) 0.0226(4) Uani 1 1 d .
H5D1 H 0.5005 0.1367 -0.0899 0.027 Uiso 1 1 calc R
H5D2 H 0.5257 0.1861 -0.1145 0.027 Uiso 1 1 calc R
C6D C 0.38833(3) 0.3885(3) -0.32018(12) 0.0287(5) Uani 1 1 d .
H6D1 H 0.3818 0.2859 -0.3039 0.043 Uiso 1 1 calc R
H6D2 H 0.3800 0.4052 -0.3746 0.043 Uiso 1 1 calc R
H6D3 H 0.3843 0.4825 -0.2919 0.043 Uiso 1 1 calc R
C6'D C 0.54009(4) 0.4588(2) -0.03829(10) 0.0195(4) Uani 1 1 d .
H6'D H 0.5454 0.3461 -0.0305 0.023 Uiso 1 1 calc R
N1D N 0.47235(3) 0.4058(2) -0.14632(9) 0.0200(3) Uani 1 1 d .
N2D N 0.49955(3) 0.3729(2) -0.12801(8) 0.0199(3) Uani 1 1 d .
N3D N 0.48495(3) 0.7210(2) -0.15380(9) 0.0207(4) Uani 1 1 d .
N4D N 0.56255(3) 0.8867(2) 0.03460(8) 0.0224(4) Uani 1 1 d .
N5D N 0.58210(3) 0.5426(2) 0.04097(10) 0.0230(4) Uani 1 1 d .
N6D N 0.62612(3) 0.2240(2) 0.13800(10) 0.0252(4) Uani 1 1 d .
O1D O 0.42083(3) 0.3641(3) -0.18199(8) 0.0489(5) Uani 1 1 d .
O2D O 0.41637(2) 0.37623(18) -0.30557(7) 0.0250(3) Uani 1 1 d .
O3D O 0.48319(2) 0.68292(17) -0.21973(7) 0.0242(3) Uani 1 1 d .
O4D O 0.46990(2) 0.81618(17) -0.13557(8) 0.0266(3) Uani 1 1 d .
O5D O 0.55199(3) 1.02352(18) 0.03117(8) 0.0283(3) Uani 1 1 d .
O6D O 0.58604(2) 0.86801(19) 0.06992(7) 0.0303(3) Uani 1 1 d .
O7D O 0.62898(3) 0.50531(18) 0.13773(8) 0.0279(3) Uani 1 1 d .
C61 C 0.67243(4) -0.1175(3) 0.15552(13) 0.0422(6) Uani 1 1 d .
H61A H 0.6613 -0.0513 0.1139 0.063 Uiso 1 1 calc R
H61B H 0.6661 -0.1089 0.2000 0.063 Uiso 1 1 calc R
H61C H 0.6720 -0.2338 0.1398 0.063 Uiso 1 1 calc R
C62 C 0.69902(5) -0.0557(3) 0.17464(12) 0.0334(5) Uani 1 1 d .
C63 C 0.61063(6) -0.1151(4) -0.0912(2) 0.0810(11) Uani 1 1 d .
H63A H 0.6187 -0.0909 -0.1312 0.121 Uiso 1 1 calc R
H63B H 0.6112 -0.2349 -0.0817 0.121 Uiso 1 1 calc R
H63C H 0.6201 -0.0568 -0.0446 0.121 Uiso 1 1 calc R
C64 C 0.58354(7) -0.0594(4) -0.11549(17) 0.0574(8) Uani 1 1 d .
N25 N 0.71984(5) -0.0075(3) 0.18946(11) 0.0448(5) Uani 1 1 d .
N26 N 0.56266(6) -0.0123(4) -0.13313(15) 0.0771(8) Uani 1 1 d .

loop_
_atom_site_aniso_label
_atom_site_aniso_U_11
_atom_site_aniso_U_22
_atom_site_aniso_U_33
_atom_site_aniso_U_23
_atom_site_aniso_U_13
_atom_site_aniso_U_12
C1" 0.0207(9) 0.0240(12) 0.0156(9) 0.0002(8) 0.0042(8) 0.0010(9)
C1' 0.0172(9) 0.0281(12) 0.0113(9) 0.0018(8) 0.0031(8) 0.0033(9)
C1 0.0157(9) 0.0269(12) 0.0210(10) -0.0036(9) 0.0052(8) -0.0018(9)
C2" 0.0192(9) 0.0238(11) 0.0166(9) 0.0013(8) 0.0022(8) 0.0034(9)
C2' 0.0178(10) 0.0242(12) 0.0214(10) -0.0023(8) 0.0050(8) -0.0019(9)
C2 0.0159(9) 0.0280(12) 0.0242(10) -0.0057(8) 0.0027(8) -0.0032(8)
C3' 0.0209(10) 0.0249(12) 0.0198(10) 0.0049(8) 0.0048(8) 0.0078(9)
C3 0.0219(10) 0.0257(12) 0.0233(10) -0.0030(8) 0.0022(8) -0.0048(9)
C3" 0.0132(9) 0.0451(14) 0.0171(10) 0.0058(9) -0.0008(8) 0.0044(9)
C4' 0.0118(9) 0.0262(12) 0.0178(9) 0.0027(8) -0.0004(8) 0.0023(9)
C4 0.0227(10) 0.0255(12) 0.0226(10) -0.0028(8) 0.0021(9) -0.0004(9)
C5 0.0177(10) 0.0224(11) 0.0236(10) -0.0001(8) -0.0021(8) 0.0034(9)
C5' 0.0166(9) 0.0231(11) 0.0190(10) -0.0015(8) 0.0055(8) 0.0010(9)
C6' 0.0159(9) 0.0211(11) 0.0171(9) 0.0023(8) 0.0012(7) -0.0009(8)
C6 0.0194(10) 0.0317(13) 0.0256(11) -0.0014(9) -0.0053(8) 0.0008(10)
N1 0.0167(8) 0.0288(10) 0.0148(8) -0.0021(8) -0.0009(6) 0.0008(8)
N2 0.0143(7) 0.0221(10) 0.0229(8) 0.0016(7) -0.0037(7) 0.0009(7)
N3 0.0173(8) 0.0258(10) 0.0221(9) -0.0004(8) 0.0004(7) 0.0053(7)
N4 0.0180(8) 0.0256(11) 0.0227(8) 0.0003(7) 0.0031(7) 0.0028(8)
N5 0.0168(8) 0.0214(10) 0.0191(8) -0.0009(7) -0.0010(7) -0.0024(8)
N6 0.0164(9) 0.0270(11) 0.0246(9) 0.0017(8) -0.0036(8) 0.0031(8)
O1 0.0347(8) 0.0487(10) 0.0224(8) -0.0034(7) 0.0055(7) 0.0110(7)
O2 0.0189(6) 0.0291(8) 0.0234(7) -0.0042(6) -0.0002(5) 0.0042(6)
O3 0.0272(7) 0.0274(8) 0.0231(7) 0.0073(6) 0.0009(6) 0.0087(6)
O4 0.0187(7) 0.0284(8) 0.0283(7) -0.0011(6) 0.0071(6) 0.0030(6)
O5 0.0267(8) 0.0184(9) 0.0526(10) 0.0018(7) 0.0082(7) 0.0035(6)
O6 0.0180(7) 0.0311(8) 0.0241(7) 0.0004(6) 0.0011(6) -0.0006(6)
O7 0.0193(7) 0.0274(9) 0.0258(7) 0.0026(6) 0.0007(6) 0.0042(6)
C1'B 0.0162(9) 0.0185(11) 0.0103(9) -0.0024(7) 0.0020(8) -0.0002(8)
C1B 0.0134(9) 0.0149(11) 0.0229(10) -0.0041(8) -0.0037(8) -0.0007(8)
C1"B 0.0190(9) 0.0232(12) 0.0106(8) 0.0017(8) 0.0012(7) 0.0033(9)
C2'B 0.0202(10) 0.0145(10) 0.0166(9) -0.0010(8) 0.0046(8) -0.0009(8)
C2"B 0.0176(9) 0.0167(10) 0.0154(9) -0.0003(8) 0.0000(7) 0.0037(8)
C2B 0.0096(8) 0.0196(11) 0.0183(9) -0.0004(8) 0.0002(7) 0.0026(8)
C3'B 0.0231(10) 0.0114(10) 0.0177(9) 0.0004(7) 0.0057(8) 0.0015(8)
C3"B 0.0147(9) 0.0239(11) 0.0182(9) 0.0011(8) 0.0007(8) 0.0021(8)
C3B 0.0138(9) 0.0184(11) 0.0257(10) -0.0017(8) 0.0056(8) -0.0056(8)
C4B 0.0187(9) 0.0194(11) 0.0236(10) 0.0000(8) 0.0061(8) 0.0009(8)
C4'B 0.0178(9) 0.0155(11) 0.0136(9) -0.0005(7) 0.0012(8) 0.0044(8)
C5'B 0.0196(9) 0.0134(10) 0.0121(9) -0.0017(7) 0.0022(8) -0.0022(8)
C5B 0.0169(9) 0.0147(10) 0.0188(9) 0.0030(8) -0.0020(8) 0.0019(8)
C6'B 0.0199(9) 0.0143(10) 0.0157(9) 0.0008(8) 0.0036(8) 0.0045(8)
C6B 0.0158(10) 0.0509(16) 0.0304(12) -0.0027(11) -0.0114(9) 0.0002(10)
N1B 0.0127(7) 0.0173(9) 0.0170(8) 0.0008(7) -0.0005(7) 0.0019(7)
N2B 0.0149(7) 0.0133(9) 0.0191(8) 0.0032(6) -0.0038(6) 0.0043(7)
N3B 0.0172(8) 0.0162(9) 0.0165(8) -0.0023(7) 0.0013(7) 0.0043(7)
N4B 0.0191(8) 0.0183(10) 0.0149(7) 0.0019(7) 0.0016(7) -0.0036(7)
N5B 0.0144(8) 0.0179(9) 0.0180(8) -0.0005(7) -0.0021(7) -0.0011(7)
N6B 0.0158(9) 0.0216(11) 0.0260(9) -0.0008(8) -0.0019(8) 0.0056(8)
O1B 0.0207(7) 0.0424(9) 0.0181(7) 0.0006(6) 0.0016(6) -0.0006(6)
O2B 0.0132(6) 0.0353(9) 0.0233(7) -0.0029(6) -0.0053(5) 0.0009(6)
O3B 0.0245(7) 0.0176(7) 0.0210(7) 0.0023(6) 0.0000(6) 0.0030(6)
O4B 0.0176(7) 0.0205(8) 0.0282(7) -0.0032(6) 0.0058(6) 0.0025(6)
O5B 0.0270(7) 0.0134(8) 0.0318(8) 0.0013(6) 0.0046(6) -0.0029(6)
O6B 0.0165(6) 0.0218(7) 0.0232(7) 0.0021(6) 0.0024(6) -0.0032(6)
O7B 0.0180(7) 0.0179(8) 0.0275(7) 0.0004(6) -0.0030(6) 0.0021(6)
C1C 0.0157(9) 0.0151(10) 0.0234(10) -0.0040(8) -0.0001(8) 0.0009(8)
C1'C 0.0165(9) 0.0150(10) 0.0154(9) -0.0013(7) 0.0044(8) 0.0031(8)
C1"C 0.0121(8) 0.0220(12) 0.0191(9) -0.0026(9) 0.0020(7) -0.0048(9)
C2'C 0.0152(9) 0.0171(11) 0.0148(9) -0.0030(8) 0.0010(8) -0.0017(8)
C2"C 0.0136(9) 0.0197(11) 0.0237(9) -0.0015(9) 0.0029(8) -0.0023(8)
C2C 0.0158(8) 0.0179(10) 0.0182(9) -0.0025(8) 0.0020(7) -0.0014(8)
C3C 0.0178(9) 0.0194(11) 0.0176(9) 0.0001(8) 0.0006(8) 0.0041(8)
C3'C 0.0183(9) 0.0150(10) 0.0167(9) -0.0034(8) 0.0070(8) -0.0031(8)
C3"C 0.0182(9) 0.0266(12) 0.0254(10) 0.0065(9) -0.0014(8) -0.0024(9)
C4C 0.0197(9) 0.0177(11) 0.0181(9) -0.0004(8) 0.0031(8) 0.0026(8)
C4'C 0.0184(9) 0.0140(10) 0.0177(9) 0.0028(7) 0.0062(8) 0.0018(8)
C5'C 0.0152(9) 0.0159(10) 0.0152(9) -0.0035(8) 0.0043(7) -0.0006(8)
C5C 0.0122(9) 0.0168(11) 0.0217(10) -0.0036(8) 0.0015(8) -0.0012(8)
C6C 0.0090(9) 0.0363(14) 0.0374(12) -0.0041(10) -0.0073(9) -0.0002(9)
C6'C 0.0166(9) 0.0127(10) 0.0166(9) -0.0018(7) 0.0031(8) 0.0004(8)
N1C 0.0083(7) 0.0197(9) 0.0184(8) -0.0042(7) 0.0009(6) -0.0002(7)
N2C 0.0133(7) 0.0131(8) 0.0232(8) -0.0012(7) -0.0011(6) -0.0015(7)
N3C 0.0164(8) 0.0153(9) 0.0205(9) -0.0046(7) 0.0018(7) -0.0001(7)
N4C 0.0197(8) 0.0153(9) 0.0181(8) 0.0002(7) 0.0057(7) -0.0016(7)
N5C 0.0138(8) 0.0147(9) 0.0228(9) 0.0020(7) -0.0002(7) 0.0003(7)
N6C 0.0153(9) 0.0208(11) 0.0269(9) -0.0020(8) -0.0030(8) -0.0009(8)
O1C 0.0178(7) 0.0468(10) 0.0276(7) -0.0046(7) 0.0054(6) -0.0025(7)
O2C 0.0111(6) 0.0356(9) 0.0264(7) -0.0054(6) -0.0017(5) -0.0003(6)
O3C 0.0245(7) 0.0224(8) 0.0182(7) -0.0030(6) -0.0009(6) 0.0019(6)
O4C 0.0172(6) 0.0211(8) 0.0352(8) -0.0057(6) 0.0052(6) -0.0049(6)
O5C 0.0261(7) 0.0142(8) 0.0234(7) 0.0014(5) 0.0054(6) -0.0012(6)
O6C 0.0167(6) 0.0214(8) 0.0223(7) 0.0043(6) -0.0001(5) 0.0025(6)
O7C 0.0231(7) 0.0192(8) 0.0308(8) 0.0008(6) -0.0075(6) 0.0007(6)
C1'D 0.0191(9) 0.0218(11) 0.0149(9) 0.0001(8) 0.0035(8) 0.0009(9)
C1"D 0.0146(9) 0.0322(13) 0.0202(9) 0.0015(10) 0.0040(8) 0.0039(10)
C1D 0.0226(10) 0.0229(12) 0.0206(10) 0.0065(9) 0.0019(8) -0.0034(9)
C2'D 0.0174(9) 0.0227(11) 0.0152(9) 0.0044(8) 0.0018(8) 0.0068(8)
C2D 0.0174(9) 0.0247(12) 0.0160(9) 0.0036(8) 0.0000(7) -0.0007(9)
C2"D 0.0190(9) 0.0246(12) 0.0224(10) -0.0020(9) 0.0003(8) 0.0025(9)
C3'D 0.0229(10) 0.0206(11) 0.0176(10) 0.0036(8) 0.0053(8) 0.0061(9)
C3"D 0.0276(11) 0.0487(15) 0.0205(10) -0.0027(10) -0.0007(9) 0.0140(11)
C3D 0.0216(10) 0.0252(12) 0.0199(10) 0.0003(8) -0.0003(8) -0.0034(9)
C4D 0.0203(10) 0.0228(11) 0.0231(10) 0.0034(8) 0.0034(8) 0.0008(9)
C4'D 0.0223(10) 0.0214(11) 0.0167(9) -0.0016(8) 0.0024(8) 0.0007(9)
C5'D 0.0167(9) 0.0227(11) 0.0144(9) 0.0017(8) 0.0025(8) 0.0025(8)
C5D 0.0196(10) 0.0187(11) 0.0264(11) 0.0041(8) 0.0019(9) 0.0029(9)
C6D 0.0141(9) 0.0333(13) 0.0334(11) -0.0025(10) -0.0012(8) -0.0035(9)
C6'D 0.0211(9) 0.0176(10) 0.0180(9) 0.0026(8) 0.0032(8) 0.0063(8)
N1D 0.0130(7) 0.0274(10) 0.0168(8) 0.0030(7) -0.0002(6) 0.0035(7)
N2D 0.0126(7) 0.0173(9) 0.0256(8) 0.0012(7) -0.0007(6) 0.0047(7)
N3D 0.0172(8) 0.0205(9) 0.0219(9) 0.0059(7) 0.0021(7) 0.0002(7)
N4D 0.0225(8) 0.0223(10) 0.0187(8) 0.0015(7) 0.0003(7) 0.0010(8)
N5D 0.0183(9) 0.0241(10) 0.0209(9) -0.0021(8) -0.0030(7) 0.0012(8)
N6D 0.0161(9) 0.0268(11) 0.0251(10) -0.0005(8) -0.0056(8) 0.0036(9)
O1D 0.0212(7) 0.0980(15) 0.0279(8) 0.0067(9) 0.0077(7) -0.0008(9)
O2D 0.0144(6) 0.0356(8) 0.0204(6) 0.0014(6) -0.0018(5) -0.0003(6)
O3D 0.0270(7) 0.0258(8) 0.0155(7) 0.0038(6) -0.0004(6) -0.0015(6)
O4D 0.0208(7) 0.0254(8) 0.0321(8) 0.0059(6) 0.0054(6) 0.0085(6)
O5D 0.0333(8) 0.0216(8) 0.0256(8) 0.0027(6) 0.0020(6) 0.0030(7)
O6D 0.0245(7) 0.0317(9) 0.0265(7) -0.0035(7) -0.0050(6) -0.0008(7)
O7D 0.0209(7) 0.0261(9) 0.0299(8) 0.0018(7) -0.0027(6) 0.0013(7)
C61 0.0438(13) 0.0428(15) 0.0422(13) 0.0161(12) 0.0160(11) 0.0044(12)
C62 0.0537(16) 0.0243(12) 0.0299(12) 0.0024(9) 0.0241(12) 0.0070(12)
C63 0.093(2) 0.054(2) 0.126(3) -0.047(2) 0.080(2) -0.0272(19)
C64 0.086(2) 0.0532(18) 0.0545(18) -0.0171(14) 0.0538(19) -0.0218(18)
N25 0.0590(14) 0.0451(13) 0.0403(12) -0.0071(10) 0.0300(11) -0.0031(11)
N26 0.089(2) 0.099(2) 0.0550(17) 0.0003(15) 0.0387(17) -0.0167(19)

loop_
_atom_type_symbol
_atom_type_description
_atom_type_scat_dispersion_real
_atom_type_scat_dispersion_imag
_atom_type_scat_source
C C 0.0181 0.0091 'International Tables Vol C Tables 4.2.6.8 and 6.1.1.4'
H H 0.0000 0.0000 'International Tables Vol C Tables 4.2.6.8 and 6.1.1.4'
N N 0.0311 0.0180 'International Tables Vol C Tables 4.2.6.8 and 6.1.1.4'
O O 0.0492 0.0322 'International Tables Vol C Tables 4.2.6.8 and 6.1.1.4'

loop_
_geom_angle_atom_site_label_1
_geom_angle_atom_site_label_2
_geom_angle_atom_site_label_3
_geom_angle
O7 C1" N6 124.67(17)
O7 C1" C2" 119.98(17)
N6 C1" C2" 115.13(18)
N5 C1' C6' 120.24(18)
N5 C1' C2' 123.23(18)
C6' C1' C2' 116.53(16)
O1 C1 O2 123.09(18)
O1 C1 C2 122.11(17)
O2 C1 C2 114.80(16)
N5 C2" C3" 112.71(16)
N5 C2" C1" 106.48(16)
C3" C2" C1" 108.08(14)
N5 C2" H2" 109.8
C3" C2" H2" 109.8
C1" C2" H2" 109.8
C3' C2' C1' 120.16(18)
C3' C2' N4 116.03(18)
C1' C2' N4 123.77(16)
N1 C2 C1 105.72(15)
N1 C2 C3 111.80(16)
C1 C2 C3 108.61(16)
N1 C2 H2 110.2
C1 C2 H2 110.2
C3 C2 H2 110.2
C4' C3' C2' 120.88(19)
C4' C3' H3' 119.6
C2' C3' H3' 119.6
C4 C3 C2 110.90(16)
C4 C3 H3A 109.5
C2 C3 H3A 109.5
C4 C3 H3B 109.5
C2 C3 H3B 109.5
H3A C3 H3B 108.0
C2" C3" H3"1 109.5
C2" C3" H3"2 109.5
H3"1 C3" H3"2 109.5
C2" C3" H3"3 109.5
H3"1 C3" H3"3 109.5
H3"2 C3" H3"3 109.5
C3' C4' C5' 122.15(17)
C3' C4' N3 114.92(17)
C5' C4' N3 122.55(17)
C3 C4 C5 111.61(16)
C3 C4 H4A 109.3
C5 C4 H4A 109.3
C3 C4 H4B 109.3
C5 C4 H4B 109.3
H4A C4 H4B 108.0
N2 C5 C4 108.75(15)
N2 C5 H5A 109.9
C4 C5 H5A 109.9
N2 C5 H5B 109.9
C4 C5 H5B 109.9
H5A C5 H5B 108.3
N2 C5' C6' 122.39(18)
N2 C5' C4' 121.55(16)
C6' C5' C4' 116.04(17)
C5' C6' C1' 123.78(18)
C5' C6' H6' 118.1
C1' C6' H6' 118.1
O2 C6 H6A 109.5
O2 C6 H6B 109.5
H6A C6 H6B 109.5
O2 C6 H6C 109.5
H6A C6 H6C 109.5
H6B C6 H6C 109.5
N2 N1 C2 110.47(14)
N2 N1 H1N 106.8(18)
C2 N1 H1N 104.5(17)
C5' N2 N1 115.60(15)
C5' N2 C5 124.01(15)
N1 N2 C5 114.53(15)
O4 N3 O3 124.03(15)
O4 N3 C4' 118.69(15)
O3 N3 C4' 117.04(16)
O6 N4 O5 121.82(16)
O6 N4 C2' 119.68(16)
O5 N4 C2' 118.50(15)
C1' N5 C2" 124.96(18)
C1' N5 H5N 115.1(13)
C2" N5 H5N 119.1(13)
C1" N6 H6D 117.3(12)
C1" N6 H6E 124.2(13)
H6D N6 H6E 117.7(18)
C1 O2 C6 114.62(14)
N5B C1'B C6'B 120.77(17)
N5B C1'B C2'B 122.35(17)
C6'B C1'B C2'B 116.85(16)
O1B C1B O2B 124.44(17)
O1B C1B C2B 124.28(15)
O2B C1B C2B 111.24(15)
O7B C1"B N6B 124.70(16)
O7B C1"B C2"B 120.32(16)
N6B C1"B C2"B 114.81(17)
C3'B C2'B N4B 115.79(16)
C3'B C2'B C1'B 120.42(17)
N4B C2'B C1'B 123.75(16)
N5B C2"B C3"B 113.10(15)
N5B C2"B C1"B 106.00(15)
C3"B C2"B C1"B 107.89(14)
N5B C2"B H2"B 109.9
C3"B C2"B H2"B 109.9
C1"B C2"B H2"B 109.9
N1B C2B C1B 106.98(14)
N1B C2B C3B 112.29(14)
C1B C2B C3B 109.54(15)
N1B C2B H2B 109.3
C1B C2B H2B 109.3
C3B C2B H2B 109.3
C4'B C3'B C2'B 120.67(17)
C4'B C3'B H3'B 119.7
C2'B C3'B H3'B 119.7
C2"B C3"B H3"4 109.5
C2"B C3"B H3"5 109.5
H3"4 C3"B H3"5 109.5
C2"B C3"B H3"6 109.5
H3"4 C3"B H3"6 109.5
H3"5 C3"B H3"6 109.5
C4B C3B C2B 110.82(15)
C4B C3B H3B1 109.5
C2B C3B H3B1 109.5
C4B C3B H3B2 109.5
C2B C3B H3B2 109.5
H3B1 C3B H3B2 108.1
C3B C4B C5B 110.36(15)
C3B C4B H4B1 109.6
C5B C4B H4B1 109.6
C3B C4B H4B2 109.6
C5B C4B H4B2 109.6
H4B1 C4B H4B2 108.1
C3'B C4'B C5'B 121.72(17)
C3'B C4'B N3B 115.90(16)
C5'B C4'B N3B 122.06(16)
N2B C5'B C6'B 123.49(17)
N2B C5'B C4'B 119.73(16)
C6'B C5'B C4'B 116.79(16)
N2B C5B C4B 108.23(15)
N2B C5B H5B1 110.1
C4B C5B H5B1 110.1
N2B C5B H5B2 110.1
C4B C5B H5B2 110.1
H5B1 C5B H5B2 108.4
C5'B C6'B C1'B 123.38(17)
C5'B C6'B H6'B 118.3
C1'B C6'B H6'B 118.3
O2B C6B H6B1 109.5
O2B C6B H6B2 109.5
H6B1 C6B H6B2 109.5
O2B C6B H6B3 109.5
H6B1 C6B H6B3 109.5
H6B2 C6B H6B3 109.5
N2B N1B C2B 112.10(13)
N2B N1B H1B 109.0(12)
C2B N1B H1B 113.2(12)
C5'B N2B N1B 115.33(14)
C5'B N2B C5B 123.79(15)
N1B N2B C5B 115.82(14)
O3B N3B O4B 124.35(15)
O3B N3B C4'B 117.86(15)
O4B N3B C4'B 117.60(15)
O5B N4B O6B 121.11(15)
O5B N4B C2'B 118.98(15)
O6B N4B C2'B 119.91(16)
C1'B N5B C2"B 125.61(16)
C1'B N5B H5NB 117.4(18)
C2"B N5B H5NB 115.4(18)
C1"B N6B H6G 121.2(11)
C1"B N6B H6F 113.8(13)
H6G N6B H6F 125.0(17)
C1B O2B C6B 114.82(14)
O1C C1C O2C 124.93(16)
O1C C1C C2C 124.24(16)
O2C C1C C2C 110.81(15)
N2C C1'C C6'C 122.69(17)
N2C C1'C C2'C 119.65(16)
C6'C C1'C C2'C 117.66(17)
O7C C1"C N6C 124.23(17)
O7C C1"C C2"C 119.71(17)
N6C C1"C C2"C 115.97(18)
C3'C C2'C C1'C 121.06(16)
C3'C C2'C N3C 116.17(16)
C1'C C2'C N3C 122.13(16)
N5C C2"C C1"C 105.93(15)
N5C C2"C C3"C 111.79(15)
C1"C C2"C C3"C 108.87(14)
N5C C2"C H2"C 110.1
C1"C C2"C H2"C 110.1
C3"C C2"C H2"C 110.1
N1C C2C C1C 106.76(14)
N1C C2C C3C 113.67(15)
C1C C2C C3C 110.05(15)
N1C C2C H2C 108.8
C1C C2C H2C 108.8
C3C C2C H2C 108.8
C4C C3C C2C 110.12(15)
C4C C3C H3C1 109.6
C2C C3C H3C1 109.6
C4C C3C H3C2 109.6
C2C C3C H3C2 109.6
H3C1 C3C H3C2 108.2
C2'C C3'C C4'C 121.16(17)
C2'C C3'C H3'C 119.4
C4'C C3'C H3'C 119.4
C2"C C3"C H3"7 109.5
C2"C C3"C H3"8 109.5
H3"7 C3"C H3"8 109.5
C2"C C3"C H3"9 109.5
H3"7 C3"C H3"9 109.5
H3"8 C3"C H3"9 109.5
C3C C4C C5C 110.67(15)
C3C C4C H4C1 109.5
C5C C4C H4C1 109.5
C3C C4C H4C2 109.5
C5C C4C H4C2 109.5
H4C1 C4C H4C2 108.1
C3'C C4'C N4C 116.21(16)
C3'C C4'C C5'C 120.24(16)
N4C C4'C C5'C 123.38(16)
N5C C5'C C6'C 120.82(17)
N5C C5'C C4'C 122.62(17)
C6'C C5'C C4'C 116.53(16)
N2C C5C C4C 108.04(15)
N2C C5C H5C1 110.1
C4C C5C H5C1 110.1
N2C C5C H5C2 110.1
C4C C5C H5C2 110.1
H5C1 C5C H5C2 108.4
O2C C6C H6C1 109.5
O2C C6C H6C2 109.5
H6C1 C6C H6C2 109.5
O2C C6C H6C3 109.5
H6C1 C6C H6C3 109.5
H6C2 C6C H6C3 109.5
C1'C C6'C C5'C 123.11(17)
C1'C C6'C H6'C 118.4
C5'C C6'C H6'C 118.4
N2C N1C C2C 111.13(13)
N2C N1C H1C 104.9(13)
C2C N1C H1C 109.8(13)
C1'C N2C N1C 115.98(14)
C1'C N2C C5C 124.83(15)
N1C N2C C5C 116.35(14)
O3C N3C O4C 123.38(15)
O3C N3C C2'C 118.48(15)
O4C N3C C2'C 117.89(15)
O5C N4C O6C 120.98(15)
O5C N4C C4'C 119.18(14)
O6C N4C C4'C 119.84(15)
C5'C N5C C2"C 126.04(16)
C5'C N5C H5NC 119.0(14)
C2"C N5C H5NC 114.7(14)
C1"C N6C H6I 118.0(15)
C1"C N6C H6H 117.5(14)
H6I N6C H6H 124(2)
C1C O2C C6C 116.25(15)
N2D C1'D C6'D 123.09(17)
N2D C1'D C2'D 120.18(16)
C6'D C1'D C2'D 116.73(18)
O7D C1"D N6D 124.80(18)
O7D C1"D C2"D 120.44(18)
N6D C1"D C2"D 114.57(19)
O1D C1D O2D 124.24(17)
O1D C1D C2D 122.99(17)
O2D C1D C2D 112.73(15)
C3'D C2'D C1'D 121.24(17)
C3'D C2'D N3D 115.69(17)
C1'D C2'D N3D 122.51(17)
N1D C2D C1D 106.25(14)
N1D C2D C3D 112.94(15)
C1D C2D C3D 109.37(16)
N1D C2D H2D 109.4
C1D C2D H2D 109.4
C3D C2D H2D 109.4
N5D C2"D C1"D 106.92(16)
N5D C2"D C3"D 111.40(17)
C1"D C2"D C3"D 108.66(15)
N5D C2"D H2"D 109.9
C1"D C2"D H2"D 109.9
C3"D C2"D H2"D 109.9
C2'D C3'D C4'D 121.44(18)
C2'D C3'D H3'D 119.3
C4'D C3'D H3'D 119.3
C2"D C3"D H3"X 109.5
C2"D C3"D H3"Y 109.5
H3"X C3"D H3"Y 109.5
C2"D C3"D H3"Z 109.5
H3"X C3"D H3"Z 109.5
H3"Y C3"D H3"Z 109.5
C4D C3D C2D 109.76(16)
C4D C3D H3D1 109.7
C2D C3D H3D1 109.7
C4D C3D H3D2 109.7
C2D C3D H3D2 109.7
H3D1 C3D H3D2 108.2
C5D C4D C3D 110.65(16)
C5D C4D H4D1 109.5
C3D C4D H4D1 109.5
C5D C4D H4D2 109.5
C3D C4D H4D2 109.5
H4D1 C4D H4D2 108.1
C3'D C4'D C5'D 119.74(18)
C3'D C4'D N4D 116.40(17)
C5'D C4'D N4D 123.78(16)
N5D C5'D C6'D 120.06(18)
N5D C5'D C4'D 123.15(18)
C6'D C5'D C4'D 116.78(16)
N2D C5D C4D 108.60(15)
N2D C5D H5D1 110.0
C4D C5D H5D1 110.0
N2D C5D H5D2 110.0
C4D C5D H5D2 110.0
H5D1 C5D H5D2 108.4
O2D C6D H6D1 109.5
O2D C6D H6D2 109.5
H6D1 C6D H6D2 109.5
O2D C6D H6D3 109.5
H6D1 C6D H6D3 109.5
H6D2 C6D H6D3 109.5
C1'D C6'D C5'D 123.48(18)
C1'D C6'D H6'D 118.3
C5'D C6'D H6'D 118.3
N2D N1D C2D 109.91(14)
N2D N1D H1D 101.8(13)
C2D N1D H1D 111.7(14)
C1'D N2D N1D 116.05(15)
C1'D N2D C5D 124.07(15)
N1D N2D C5D 115.24(15)
O3D N3D O4D 124.12(15)
O3D N3D C2'D 117.92(15)
O4D N3D C2'D 117.68(15)
O5D N4D O6D 120.96(16)
O5D N4D C4'D 119.45(15)
O6D N4D C4'D 119.58(16)
C5'D N5D C2"D 125.32(18)
C5'D N5D H5ND 119.6(14)
C2"D N5D H5ND 115.0(14)
C1"D N6D H6K 114.0(14)
C1"D N6D H6L 122.9(15)
H6K N6D H6L 119(2)
C1D O2D C6D 115.36(14)
C62 C61 H61A 109.5
C62 C61 H61B 109.5
H61A C61 H61B 109.5
C62 C61 H61C 109.5
H61A C61 H61C 109.5
H61B C61 H61C 109.5
N25 C62 C61 179.9(3)
C64 C63 H63A 109.5
C64 C63 H63B 109.5
H63A C63 H63B 109.5
C64 C63 H63C 109.5
H63A C63 H63C 109.5
H63B C63 H63C 109.5
N26 C64 C63 178.1(3)

loop_
_geom_bond_atom_site_label_1
_geom_bond_atom_site_label_2
_geom_bond_distance
C1" O7 1.233(2)
C1" N6 1.325(3)
C1" C2" 1.540(3)
C1' N5 1.342(2)
C1' C6' 1.414(3)
C1' C2' 1.423(3)
C1 O1 1.197(2)
C1 O2 1.328(2)
C1 C2 1.502(3)
C2" N5 1.455(3)
C2" C3" 1.523(3)
C2" H2" 1.0000
C2' C3' 1.396(3)
C2' N4 1.432(3)
C2 N1 1.478(2)
C2 C3 1.535(3)
C2 H2 1.0000
C3' C4' 1.357(3)
C3' H3' 0.9500
C3 C4 1.523(3)
C3 H3A 0.9900
C3 H3B 0.9900
C3" H3"1 0.9800
C3" H3"2 0.9800
C3" H3"3 0.9800
C4' C5' 1.421(3)
C4' N3 1.468(2)
C4 C5 1.525(3)
C4 H4A 0.9900
C4 H4B 0.9900
C5 N2 1.457(3)
C5 H5A 0.9900
C5 H5B 0.9900
C5' N2 1.367(3)
C5' C6' 1.395(3)
C6' H6' 0.9500
C6 O2 1.452(2)
C6 H6A 0.9800
C6 H6B 0.9800
C6 H6C 0.9800
N1 N2 1.414(2)
N1 H1N 0.84(3)
N3 O4 1.226(2)
N3 O3 1.235(2)
N4 O6 1.236(2)
N4 O5 1.238(2)
N5 H5N 0.85(2)
N6 H6D 0.907(19)
N6 H6E 0.97(3)
C1'B N5B 1.344(2)
C1'B C6'B 1.407(3)
C1'B C2'B 1.430(3)
C1B O1B 1.202(2)
C1B O2B 1.333(2)
C1B C2B 1.507(2)
C1"B O7B 1.224(2)
C1"B N6B 1.327(3)
C1"B C2"B 1.539(2)
C2'B C3'B 1.389(3)
C2'B N4B 1.424(2)
C2"B N5B 1.455(3)
C2"B C3"B 1.533(2)
C2"B H2"B 1.0000
C2B N1B 1.466(2)
C2B C3B 1.537(3)
C2B H2B 1.0000
C3'B C4'B 1.362(3)
C3'B H3'B 0.9500
C3"B H3"4 0.9800
C3"B H3"5 0.9800
C3"B H3"6 0.9800
C3B C4B 1.521(3)
C3B H3B1 0.9900
C3B H3B2 0.9900
C4B C5B 1.526(3)
C4B H4B1 0.9900
C4B H4B2 0.9900
C4'B C5'B 1.426(3)
C4'B N3B 1.464(2)
C5'B N2B 1.358(2)
C5'B C6'B 1.390(3)
C5B N2B 1.467(3)
C5B H5B1 0.9900
C5B H5B2 0.9900
C6'B H6'B 0.9500
C6B O2B 1.453(2)
C6B H6B1 0.9800
C6B H6B2 0.9800
C6B H6B3 0.9800
N1B N2B 1.412(2)
N1B H1B 0.94(2)
N3B O3B 1.222(2)
N3B O4B 1.2348(19)
N4B O5B 1.236(2)
N4B O6B 1.2477(19)
N5B H5NB 0.77(2)
N6B H6G 0.94(2)
N6B H6F 0.88(2)
C1C O1C 1.205(2)
C1C O2C 1.328(2)
C1C C2C 1.508(2)
C1'C N2C 1.372(2)
C1'C C6'C 1.379(3)
C1'C C2'C 1.424(3)
C1"C O7C 1.223(2)
C1"C N6C 1.325(3)
C1"C C2"C 1.529(2)
C2'C C3'C 1.360(3)
C2'C N3C 1.451(2)
C2"C N5C 1.457(3)
C2"C C3"C 1.533(3)
C2"C H2"C 1.0000
C2C N1C 1.460(2)
C2C C3C 1.536(3)
C2C H2C 1.0000
C3C C4C 1.522(3)
C3C H3C1 0.9900
C3C H3C2 0.9900
C3'C C4'C 1.390(3)
C3'C H3'C 0.9500
C3"C H3"7 0.9800
C3"C H3"8 0.9800
C3"C H3"9 0.9800
C4C C5C 1.523(3)
C4C H4C1 0.9900
C4C H4C2 0.9900
C4'C N4C 1.421(2)
C4'C C5'C 1.431(3)
C5'C N5C 1.340(2)
C5'C C6'C 1.418(3)
C5C N2C 1.461(3)
C5C H5C1 0.9900
C5C H5C2 0.9900
C6C O2C 1.458(2)
C6C H6C1 0.9800
C6C H6C2 0.9800
C6C H6C3 0.9800
C6'C H6'C 0.9500
N1C N2C 1.423(2)
N1C H1C 0.85(2)
N3C O3C 1.231(2)
N3C O4C 1.2367(19)
N4C O5C 1.240(2)
N4C O6C 1.2559(19)
N5C H5NC 0.89(2)
N6C H6I 0.88(2)
N6C H6H 0.91(2)
C1'D N2D 1.366(3)
C1'D C6'D 1.381(3)
C1'D C2'D 1.430(3)
C1"D O7D 1.221(2)
C1"D N6D 1.342(3)
C1"D C2"D 1.527(2)
C1D O1D 1.192(2)
C1D O2D 1.323(2)
C1D C2D 1.512(3)
C2'D C3'D 1.364(3)
C2'D N3D 1.462(2)
C2D N1D 1.473(2)
C2D C3D 1.532(3)
C2D H2D 1.0000
C2"D N5D 1.450(3)
C2"D C3"D 1.531(3)
C2"D H2"D 1.0000
C3'D C4'D 1.390(3)
C3'D H3'D 0.9500
C3"D H3"X 0.9800
C3"D H3"Y 0.9800
C3"D H3"Z 0.9800
C3D C4D 1.528(3)
C3D H3D1 0.9900
C3D H3D2 0.9900
C4D C5D 1.523(3)
C4D H4D1 0.9900
C4D H4D2 0.9900
C4'D C5'D 1.426(3)
C4'D N4D 1.427(3)
C5'D N5D 1.345(2)
C5'D C6'D 1.421(3)
C5D N2D 1.461(3)
C5D H5D1 0.9900
C5D H5D2 0.9900
C6D O2D 1.454(2)
C6D H6D1 0.9800
C6D H6D2 0.9800
C6D H6D3 0.9800
C6'D H6'D 0.9500
N1D N2D 1.426(2)
N1D H1D 0.98(2)
N3D O3D 1.231(2)
N3D O4D 1.232(2)
N4D O5D 1.233(2)
N4D O6D 1.247(2)
N5D H5ND 0.82(2)
N6D H6K 0.87(2)
N6D H6L 0.88(3)
C61 C62 1.455(3)
C61 H61A 0.9800
C61 H61B 0.9800
C61 H61C 0.9800
C62 N25 1.139(3)
C63 C64 1.462(5)
C63 H63A 0.9800
C63 H63B 0.9800
C63 H63C 0.9800
C64 N26 1.138(4)

loop_
_geom_torsion_atom_site_label_1
_geom_torsion_atom_site_label_2
_geom_torsion_atom_site_label_3
_geom_torsion_atom_site_label_4
_geom_torsion
O7 C1" C2" N5 -14.8(2)
N6 C1" C2" N5 170.33(16)
O7 C1" C2" C3" 106.6(2)
N6 C1" C2" C3" -68.3(2)
N5 C1' C2' C3' 177.97(17)
C6' C1' C2' C3' -2.8(2)
N5 C1' C2' N4 0.6(3)
C6' C1' C2' N4 179.80(16)
O1 C1 C2 N1 -56.9(2)
O2 C1 C2 N1 123.14(18)
O1 C1 C2 C3 63.2(2)
O2 C1 C2 C3 -116.75(18)
C1' C2' C3' C4' -2.9(3)
N4 C2' C3' C4' 174.70(17)
N1 C2 C3 C4 -50.2(2)
C1 C2 C3 C4 -166.49(15)
C2' C3' C4' C5' 4.4(3)
C2' C3' C4' N3 -168.65(16)
C2 C3 C4 C5 49.6(2)
C3 C4 C5 N2 -53.0(2)
C3' C4' C5' N2 -178.40(17)
N3 C4' C5' N2 -5.9(3)
C3' C4' C5' C6' 0.0(3)
N3 C4' C5' C6' 172.52(16)
N2 C5' C6' C1' 172.24(16)
C4' C5' C6' C1' -6.1(3)
N5 C1' C6' C5' -173.26(16)
C2' C1' C6' C5' 7.5(3)
C1 C2 N1 N2 172.91(16)
C3 C2 N1 N2 54.9(2)
C6' C5' N2 N1 146.64(17)
C4' C5' N2 N1 -35.1(2)
C6' C5' N2 C5 -4.9(3)
C4' C5' N2 C5 173.42(17)
C2 N1 N2 C5' 144.13(17)
C2 N1 N2 C5 -61.7(2)
C4 C5 N2 C5' -148.11(17)
C4 C5 N2 N1 60.13(19)
C3' C4' N3 O4 120.84(19)
C5' C4' N3 O4 -52.2(3)
C3' C4' N3 O3 -53.8(2)
C5' C4' N3 O3 133.16(18)
C3' C2' N4 O6 -176.59(16)
C1' C2' N4 O6 0.9(3)
C3' C2' N4 O5 3.9(2)
C1' C2' N4 O5 -178.60(17)
C6' C1' N5 C2" 9.4(3)
C2' C1' N5 C2" -171.36(17)
C3" C2" N5 C1' 64.3(2)
C1" C2" N5 C1' -177.33(16)
O1 C1 O2 C6 -3.2(3)
C2 C1 O2 C6 176.74(16)
N5B C1'B C2'B C3'B 179.10(16)
C6'B C1'B C2'B C3'B -2.7(2)
N5B C1'B C2'B N4B 1.5(3)
C6'B C1'B C2'B N4B 179.66(15)
O7B C1"B C2"B N5B -19.6(2)
N6B C1"B C2"B N5B 164.87(15)
O7B C1"B C2"B C3"B 101.82(19)
N6B C1"B C2"B C3"B -73.70(19)
O1B C1B C2B N1B -25.9(2)
O2B C1B C2B N1B 156.48(15)
O1B C1B C2B C3B 96.1(2)
O2B C1B C2B C3B -81.57(18)
N4B C2'B C3'B C4'B 176.96(15)
C1'B C2'B C3'B C4'B -0.8(3)
N1B C2B C3B C4B -50.58(19)
C1B C2B C3B C4B -169.29(14)
C2B C3B C4B C5B 53.3(2)
C2'B C3'B C4'B C5'B 2.9(3)
C2'B C3'B C4'B N3B -170.69(16)
C3'B C4'B C5'B N2B 178.47(16)
N3B C4'B C5'B N2B -8.4(2)
C3'B C4'B C5'B C6'B -1.2(2)
N3B C4'B C5'B C6'B 171.99(15)
C3B C4B C5B N2B -55.5(2)
N2B C5'B C6'B C1'B 177.72(16)
C4'B C5'B C6'B C1'B -2.6(3)
N5B C1'B C6'B C5'B -177.26(16)
C2'B C1'B C6'B C5'B 4.5(3)
C1B C2B N1B N2B 171.11(14)
C3B C2B N1B N2B 50.90(19)
C6'B C5'B N2B N1B 143.55(17)
C4'B C5'B N2B N1B -36.1(2)
C6'B C5'B N2B C5B -10.2(3)
C4'B C5'B N2B C5B 170.20(16)
C2B N1B N2B C5'B 147.28(15)
C2B N1B N2B C5B -56.8(2)
C4B C5B N2B C5'B -147.82(16)
C4B C5B N2B N1B 58.58(19)
C3'B C4'B N3B O3B -54.4(2)
C5'B C4'B N3B O3B 132.00(18)
C3'B C4'B N3B O4B 120.77(18)
C5'B C4'B N3B O4B -52.8(2)
C3'B C2'B N4B O5B -1.0(2)
C1'B C2'B N4B O5B 176.71(16)
C3'B C2'B N4B O6B 178.83(15)
C1'B C2'B N4B O6B -3.5(2)
C6'B C1'B N5B C2"B 8.8(3)
C2'B C1'B N5B C2"B -173.04(16)
C3"B C2"B N5B C1'B 65.5(2)
C1"B C2"B N5B C1'B -176.44(16)
O1B C1B O2B C6B -3.8(3)
C2B C1B O2B C6B 173.81(16)
N2C C1'C C2'C C3'C 175.84(16)
C6'C C1'C C2'C C3'C -3.6(2)
N2C C1'C C2'C N3C -13.7(2)
C6'C C1'C C2'C N3C 166.90(16)
O7C C1"C C2"C N5C -17.9(2)
N6C C1"C C2"C N5C 165.40(15)
O7C C1"C C2"C C3"C 102.4(2)
N6C C1"C C2"C C3"C -74.2(2)
O1C C1C C2C N1C -24.1(3)
O2C C1C C2C N1C 157.30(15)
O1C C1C C2C C3C 99.7(2)
O2C C1C C2C C3C -78.90(19)
N1C C2C C3C C4C -50.34(19)
C1C C2C C3C C4C -170.02(15)
C1'C C2'C C3'C C4'C 4.0(3)
N3C C2'C C3'C C4'C -167.03(15)
C2C C3C C4C C5C 53.02(19)
C2'C C3'C C4'C N4C 175.41(15)
C2'C C3'C C4'C C5'C -0.1(3)
C3'C C4'C C5'C N5C 178.24(16)
N4C C4'C C5'C N5C 3.1(3)
C3'C C4'C C5'C C6'C -3.9(2)
N4C C4'C C5'C C6'C -179.09(15)
C3C C4C C5C N2C -55.96(19)
N2C C1'C C6'C C5'C 179.89(15)
C2'C C1'C C6'C C5'C -0.7(3)
N5C C5'C C6'C C1'C -177.78(16)
C4'C C5'C C6'C C1'C 4.3(3)
C1C C2C N1C N2C 171.71(14)
C3C C2C N1C N2C 50.19(19)
C6'C C1'C N2C N1C 149.71(16)
C2'C C1'C N2C N1C -29.7(2)
C6'C C1'C N2C C5C -10.4(3)
C2'C C1'C N2C C5C 170.21(16)
C2C N1C N2C C1'C 141.96(15)
C2C N1C N2C C5C -56.2(2)
C4C C5C N2C C1'C -141.07(16)
C4C C5C N2C N1C 58.88(19)
C3'C C2'C N3C O3C 119.13(18)
C1'C C2'C N3C O3C -51.8(2)
C3'C C2'C N3C O4C -55.3(2)
C1'C C2'C N3C O4C 133.77(17)
C3'C C4'C N4C O5C 7.6(2)
C5'C C4'C N4C O5C -177.04(15)
C3'C C4'C N4C O6C -172.58(15)
C5'C C4'C N4C O6C 2.8(2)
C6'C C5'C N5C C2"C 5.6(3)
C4'C C5'C N5C C2"C -176.64(16)
C1"C C2"C N5C C5'C -170.65(16)
C3"C C2"C N5C C5'C 70.9(2)
O1C C1C O2C C6C -0.8(3)
C2C C1C O2C C6C 177.84(16)
N2D C1'D C2'D C3'D 176.90(16)
C6'D C1'D C2'D C3'D -3.5(3)
N2D C1'D C2'D N3D -12.1(3)
C6'D C1'D C2'D N3D 167.51(16)
O1D C1D C2D N1D -28.7(3)
O2D C1D C2D N1D 153.57(17)
O1D C1D C2D C3D 93.5(2)
O2D C1D C2D C3D -84.2(2)
O7D C1"D C2"D N5D -24.4(2)
N6D C1"D C2"D N5D 160.34(16)
O7D C1"D C2"D C3"D 96.0(2)
N6D C1"D C2"D C3"D -79.3(2)
C1'D C2'D C3'D C4'D 5.6(3)
N3D C2'D C3'D C4'D -165.97(16)
N1D C2D C3D C4D -52.4(2)
C1D C2D C3D C4D -170.48(15)
C2D C3D C4D C5D 52.6(2)
C2'D C3'D C4'D C5'D -0.6(3)
C2'D C3'D C4'D N4D 176.15(16)
C3'D C4'D C5'D N5D 175.04(17)
N4D C4'D C5'D N5D -1.5(3)
C3'D C4'D C5'D C6'D -6.0(3)
N4D C4'D C5'D C6'D 177.46(16)
C3D C4D C5D N2D -55.2(2)
N2D C1'D C6'D C5'D 175.96(16)
C2'D C1'D C6'D C5'D -3.6(3)
N5D C5'D C6'D C1'D -172.75(17)
C4'D C5'D C6'D C1'D 8.3(3)
C1D C2D N1D N2D 173.92(15)
C3D C2D N1D N2D 54.0(2)
C6'D C1'D N2D N1D 151.53(17)
C2'D C1'D N2D N1D -28.9(2)
C6'D C1'D N2D C5D -3.1(3)
C2'D C1'D N2D C5D 176.49(17)
C2D N1D N2D C1'D 144.06(16)
C2D N1D N2D C5D -59.1(2)
C4D C5D N2D C1'D -145.38(17)
C4D C5D N2D N1D 59.83(19)
C3'D C2'D N3D O3D 120.59(18)
C1'D C2'D N3D O3D -50.9(2)
C3'D C2'D N3D O4D -53.6(2)
C1'D C2'D N3D O4D 134.88(18)
C3'D C4'D N4D O5D 7.9(2)
C5'D C4'D N4D O5D -175.49(16)
C3'D C4'D N4D O6D -170.76(16)
C5'D C4'D N4D O6D 5.9(3)
C6'D C5'D N5D C2"D 5.0(3)
C4'D C5'D N5D C2"D -176.09(17)
C1"D C2"D N5D C5'D -163.07(17)
C3"D C2"D N5D C5'D 78.3(2)
O1D C1D O2D C6D -1.4(3)
C2D C1D O2D C6D 176.36(16)
